data_4315555
loop_
_publ_author_name
'B. Nisar Ahamed'
'M. Arunachalam'
'Pradyut Ghosh'

_publ_section_title
;
 Thiomethoxychalcone-Functionalized Ferrocene Ligands as Selective
 Chemodosimeters for Mercury(II): Single-Crystal X-ray Structural
 Signature of the [Hg8(\m8-S)(SCH3)12]2+ Cluster
;
_journal_name_full 'Inorganic Chemistry'
_journal_page_first 4447
_journal_page_last 4457
_journal_paper_doi 10.1021/ic902300c
_journal_volume 49
_journal_year 2010
_chemical_formula_sum 'C14 H14 Fe O S2'
_chemical_formula_weight 318.22
_chemical_name_systematic
; 
 ? 
;
_space_group_IT_number 61
_symmetry_cell_setting orthorhombic
_symmetry_space_group_name_Hall '-P 2ac 2ab'
_symmetry_space_group_name_H-M 'P b c a'
_atom_sites_solution_hydrogens geom
_atom_sites_solution_primary direct
_atom_sites_solution_secondary difmap
_audit_creation_method SHELXL-97
_cell_angle_alpha 90.00
_cell_angle_beta 90.00
_cell_angle_gamma 90.00
_cell_formula_units_Z 8
_cell_length_a 9.9223(4)
_cell_length_b 9.7972(4)
_cell_length_c 27.6193(11)
_cell_measurement_reflns_used 1930
_cell_measurement_temperature 100(2)
_cell_measurement_theta_max 19.54
_cell_measurement_theta_min 2.53
_cell_volume 2684.89(19)
_computing_cell_refinement 'Bruker SMART'
_computing_data_collection 'Bruker SMART'
_computing_data_reduction 'Bruker SAINT'
_computing_molecular_graphics Platon
_computing_publication_material 'Mercury 2.2'
_computing_structure_refinement 'SHELXL-97 (Sheldrick, 1997)'
_computing_structure_solution 'SHELXS-97 (Sheldrick, 1990)'
_diffrn_ambient_temperature 100(2)
_diffrn_detector_area_resol_mean 3
_diffrn_measured_fraction_theta_full 0.999
_diffrn_measured_fraction_theta_max 0.999
_diffrn_measurement_device_type 'CCD area detector'
_diffrn_measurement_method 'phi scan'
_diffrn_radiation_monochromator graphite
_diffrn_radiation_source 'fine-focus sealed tube'
_diffrn_radiation_type MoK\a
_diffrn_radiation_wavelength 0.71073
_diffrn_reflns_av_R_equivalents 0.0738
_diffrn_reflns_av_sigmaI/netI 0.0315
_diffrn_reflns_limit_h_max 10
_diffrn_reflns_limit_h_min -10
_diffrn_reflns_limit_k_max 10
_diffrn_reflns_limit_k_min -10
_diffrn_reflns_limit_l_max 29
_diffrn_reflns_limit_l_min -29
_diffrn_reflns_number 18272
_diffrn_reflns_theta_full 22.19
_diffrn_reflns_theta_max 22.19
_diffrn_reflns_theta_min 1.47
_exptl_absorpt_coefficient_mu 1.417
_exptl_absorpt_correction_T_max 0.8713
_exptl_absorpt_correction_T_min 0.8263
_exptl_absorpt_correction_type multi-scan
_exptl_absorpt_process_details Sadabs
_exptl_crystal_colour Pink
_exptl_crystal_density_diffrn 1.574
_exptl_crystal_density_method 'not measured'
_exptl_crystal_description Prism
_exptl_crystal_F_000 1312
_exptl_crystal_size_max 0.14
_exptl_crystal_size_mid 0.12
_exptl_crystal_size_min 0.10
_refine_diff_density_max 0.357
_refine_diff_density_min -0.282
_refine_diff_density_rms 0.061
_refine_ls_extinction_method none
_refine_ls_goodness_of_fit_ref 1.015
_refine_ls_hydrogen_treatment constr
_refine_ls_matrix_type full
_refine_ls_number_parameters 165
_refine_ls_number_reflns 1686
_refine_ls_number_restraints 0
_refine_ls_restrained_S_all 1.015
_refine_ls_R_factor_all 0.0429
_refine_ls_R_factor_gt 0.0302
_refine_ls_shift/su_max 0.001
_refine_ls_shift/su_mean 0.000
_refine_ls_structure_factor_coef Fsqd
_refine_ls_weighting_details 'calc w=1/[\s^2^(Fo^2^)+(0.0379P)^2^+2.2712P] where P=(Fo^2^+2Fc^2^)/3'
_refine_ls_weighting_scheme calc
_refine_ls_wR_factor_gt 0.0702
_refine_ls_wR_factor_ref 0.0763
_reflns_number_gt 1352
_reflns_number_total 1686
_reflns_threshold_expression >2sigma(I)
_cod_data_source_file ic902300c_si_002_4.cif
_cod_data_source_block MonoFerroecenylthiol_L3
_cod_depositor_comments
;
The following automatic conversions were performed:

'_symmetry_cell_setting' value 'Orthorhombic' changed to
'orthorhombic' according to the built-in table from CIF Core
dictionary named 'cif_core.dic' version 2.4.1 from
2010-06-29.

'_exptl_absorpt_correction_type' value 'Multi-Scan'
changed to 'multi-scan' according to the built-in table from CIF Core
dictionary named 'cif_core.dic' version 2.4.1 from 2010-06-29.

Automatic conversion script
Id: cif_fix_values 1646 2011-03-28 12:23:43Z adriana 
;
_cod_database_code 4315555

loop_
_symmetry_equiv_pos_as_xyz
'x, y, z'
'-x+1/2, -y, z+1/2'
'-x, y+1/2, -z+1/2'
'x+1/2, -y+1/2, -z'
'-x, -y, -z'
'x-1/2, y, -z-1/2'
'x, -y-1/2, z-1/2'
'-x-1/2, y-1/2, z'

loop_
_atom_site_label
_atom_site_type_symbol
_atom_site_fract_x
_atom_site_fract_y
_atom_site_fract_z
_atom_site_U_iso_or_equiv
_atom_site_adp_type
_atom_site_occupancy
_atom_site_symmetry_multiplicity
_atom_site_calc_flag
_atom_site_refinement_flags
_atom_site_disorder_assembly
_atom_site_disorder_group
Fe1 Fe 0.01025(5) 0.11767(5) 0.670941(18) 0.02148(19) Uani 1 1 d . . .
C2 C 0.2027(3) 0.1899(3) 0.67029(13) 0.0225(9) Uani 1 1 d . . .
H2 H 0.2697 0.1746 0.6448 0.027 Uiso 1 1 calc R . .
C3 C 0.1820(4) 0.1072(4) 0.71155(13) 0.0276(9) Uani 1 1 d . . .
H3 H 0.2317 0.0237 0.7194 0.033 Uiso 1 1 calc R . .
C4 C 0.0757(4) 0.1637(4) 0.73923(13) 0.0310(10) Uani 1 1 d . . .
H4 H 0.0425 0.1287 0.7682 0.037 Uiso 1 1 calc R . .
C5 C 0.0285(4) 0.2820(4) 0.71547(13) 0.0263(9) Uani 1 1 d . . .
H5 H -0.0413 0.3381 0.7259 0.032 Uiso 1 1 calc R . .
C6 C 0.1074(3) 0.3005(3) 0.67238(12) 0.0212(9) Uani 1 1 d . . .
C7 C 0.0869(3) 0.4062(3) 0.63618(13) 0.0201(8) Uani 1 1 d . . .
O8 O -0.0057(2) 0.4977(2) 0.64893(9) 0.0265(6) Uani 1 1 d . . .
H8 H -0.0200 0.5495 0.6262 0.040 Uiso 1 1 calc R . .
C9 C 0.1574(3) 0.4119(3) 0.59343(12) 0.0218(9) Uani 1 1 d . . .
H9 H 0.2180 0.3415 0.5874 0.026 Uiso 1 1 calc R . .
C10 C 0.1466(3) 0.5149(3) 0.55756(12) 0.0200(8) Uani 1 1 d . . .
S11 S 0.03967(10) 0.64836(9) 0.55919(3) 0.0258(3) Uani 1 1 d . . .
S12 S 0.25946(10) 0.49013(9) 0.50998(3) 0.0253(3) Uani 1 1 d . . .
C13 C 0.2186(4) 0.6221(3) 0.46758(13) 0.0286(10) Uani 1 1 d . . .
H13A H 0.1237 0.6203 0.4610 0.043 Uiso 1 1 calc R . .
H13B H 0.2677 0.6075 0.4381 0.043 Uiso 1 1 calc R . .
H13C H 0.2426 0.7091 0.4810 0.043 Uiso 1 1 calc R . .
C15 C -0.1860(4) 0.0965(5) 0.6539(2) 0.0659(18) Uani 1 1 d . . .
H15 H -0.2593 0.1568 0.6643 0.079 Uiso 1 1 calc R . .
C16 C -0.1068(6) 0.1122(5) 0.6117(2) 0.0645(18) Uani 1 1 d . . .
H16 H -0.1159 0.1840 0.5872 0.077 Uiso 1 1 calc R . .
C17 C -0.0145(4) 0.0008(4) 0.61075(15) 0.0377(11) Uani 1 1 d . . .
H17 H 0.0531 -0.0186 0.5858 0.045 Uiso 1 1 calc R . .
C18 C -0.0421(4) -0.0766(4) 0.65145(15) 0.0353(10) Uani 1 1 d . . .
H18 H 0.0063 -0.1595 0.6610 0.042 Uiso 1 1 calc R . .
C19 C -0.1453(5) -0.0187(5) 0.67672(17) 0.0529(14) Uani 1 1 d . . .
H19 H -0.1825 -0.0535 0.7072 0.064 Uiso 1 1 calc R . .

loop_
_atom_site_aniso_label
_atom_site_aniso_U_11
_atom_site_aniso_U_22
_atom_site_aniso_U_33
_atom_site_aniso_U_23
_atom_site_aniso_U_13
_atom_site_aniso_U_12
Fe1 0.0212(3) 0.0197(3) 0.0236(3) -0.0010(2) 0.0027(2) -0.0005(2)
C2 0.020(2) 0.024(2) 0.023(2) 0.0007(18) -0.0001(17) -0.0022(16)
C3 0.024(2) 0.029(2) 0.029(2) 0.0005(19) -0.0052(19) 0.0008(18)
C4 0.043(3) 0.031(2) 0.020(2) 0.0006(18) 0.001(2) -0.004(2)
C6 0.023(2) 0.021(2) 0.020(2) -0.0044(17) -0.0041(17) -0.0014(16)
C7 0.017(2) 0.0155(19) 0.028(2) -0.0067(17) -0.0025(17) -0.0017(16)
O8 0.0252(15) 0.0251(15) 0.0293(15) 0.0000(11) 0.0037(12) 0.0061(12)
C9 0.020(2) 0.0175(19) 0.028(2) -0.0056(17) -0.0005(17) 0.0023(16)
C10 0.020(2) 0.0164(19) 0.023(2) -0.0026(17) -0.0044(16) -0.0046(16)
S11 0.0274(6) 0.0188(5) 0.0313(6) -0.0003(4) -0.0005(4) 0.0044(4)
S12 0.0326(6) 0.0210(5) 0.0224(5) 0.0007(4) 0.0023(4) 0.0049(4)
C13 0.038(3) 0.020(2) 0.028(2) 0.0037(17) 0.0013(18) -0.0015(18)
C15 0.021(3) 0.046(3) 0.130(6) -0.043(4) -0.011(3) 0.004(2)
C16 0.084(4) 0.035(3) 0.074(4) 0.030(3) -0.069(3) -0.035(3)
C17 0.030(2) 0.059(3) 0.024(2) -0.013(2) 0.0011(19) -0.019(2)
C18 0.048(3) 0.021(2) 0.037(3) -0.0073(19) -0.007(2) -0.001(2)
C19 0.054(3) 0.049(3) 0.056(3) -0.022(3) 0.029(3) -0.032(3)
C5 0.034(2) 0.021(2) 0.024(2) -0.0052(17) 0.0028(18) 0.0008(18)

loop_
_atom_type_symbol
_atom_type_description
_atom_type_scat_dispersion_real
_atom_type_scat_dispersion_imag
_atom_type_scat_source
C C 0.0033 0.0016 'International Tables Vol C Tables 4.2.6.8 and 6.1.1.4'
H H 0.0000 0.0000 'International Tables Vol C Tables 4.2.6.8 and 6.1.1.4'
O O 0.0106 0.0060 'International Tables Vol C Tables 4.2.6.8 and 6.1.1.4'
S S 0.1246 0.1234 'International Tables Vol C Tables 4.2.6.8 and 6.1.1.4'
Fe Fe 0.3463 0.8444 'International Tables Vol C Tables 4.2.6.8 and 6.1.1.4'

loop_
_geom_angle_atom_site_label_1
_geom_angle_atom_site_label_2
_geom_angle_atom_site_label_3
_geom_angle
_geom_angle_site_symmetry_1
_geom_angle_site_symmetry_3
_geom_angle_publ_flag
C16 Fe1 C15 41.2(2) . . ?
C16 Fe1 C17 41.28(19) . . ?
C15 Fe1 C17 68.53(19) . . ?
C16 Fe1 C6 108.28(15) . . ?
C15 Fe1 C6 123.61(19) . . ?
C17 Fe1 C6 124.69(15) . . ?
C16 Fe1 C5 124.45(19) . . ?
C15 Fe1 C5 108.00(17) . . ?
C17 Fe1 C5 161.95(17) . . ?
C6 Fe1 C5 41.33(14) . . ?
C16 Fe1 C2 123.0(2) . . ?
C15 Fe1 C2 160.1(2) . . ?
C17 Fe1 C2 107.57(15) . . ?
C6 Fe1 C2 41.41(14) . . ?
C5 Fe1 C2 69.31(15) . . ?
C16 Fe1 C3 158.3(2) . . ?
C15 Fe1 C3 158.4(2) . . ?
C17 Fe1 C3 121.44(16) . . ?
C6 Fe1 C3 68.78(14) . . ?
C5 Fe1 C3 68.48(15) . . ?
C2 Fe1 C3 40.54(14) . . ?
C16 Fe1 C18 67.26(17) . . ?
C15 Fe1 C18 66.22(18) . . ?
C17 Fe1 C18 39.65(16) . . ?
C6 Fe1 C18 160.90(16) . . ?
C5 Fe1 C18 156.70(16) . . ?
C2 Fe1 C18 124.01(15) . . ?
C3 Fe1 C18 108.06(16) . . ?
C16 Fe1 C4 160.3(2) . . ?
C15 Fe1 C4 123.0(2) . . ?
C17 Fe1 C4 156.41(17) . . ?
C6 Fe1 C4 68.75(14) . . ?
C5 Fe1 C4 40.51(14) . . ?
C2 Fe1 C4 68.53(15) . . ?
C3 Fe1 C4 40.51(15) . . ?
C18 Fe1 C4 121.90(16) . . ?
C16 Fe1 C19 67.0(2) . . ?
C15 Fe1 C19 38.9(2) . . ?
C17 Fe1 C19 66.74(17) . . ?
C6 Fe1 C19 158.43(17) . . ?
C5 Fe1 C19 122.44(16) . . ?
C2 Fe1 C19 159.11(19) . . ?
C3 Fe1 C19 123.61(19) . . ?
C18 Fe1 C19 38.90(16) . . ?
C4 Fe1 C19 108.13(17) . . ?
C3 C2 C6 107.7(3) . . ?
C3 C2 Fe1 70.0(2) . . ?
C6 C2 Fe1 69.22(19) . . ?
C3 C2 H2 126.2 . . ?
C6 C2 H2 126.2 . . ?
Fe1 C2 H2 126.2 . . ?
C2 C3 C4 108.7(3) . . ?
C2 C3 Fe1 69.5(2) . . ?
C4 C3 Fe1 69.8(2) . . ?
C2 C3 H3 125.7 . . ?
C4 C3 H3 125.7 . . ?
Fe1 C3 H3 125.7 . . ?
C5 C4 C3 108.5(3) . . ?
C5 C4 Fe1 69.3(2) . . ?
C3 C4 Fe1 69.7(2) . . ?
C5 C4 H4 125.8 . . ?
C3 C4 H4 125.8 . . ?
Fe1 C4 H4 126.8 . . ?
C5 C6 C2 107.3(3) . . ?
C5 C6 C7 125.7(3) . . ?
C2 C6 C7 126.9(3) . . ?
C5 C6 Fe1 69.34(19) . . ?
C2 C6 Fe1 69.37(19) . . ?
C7 C6 Fe1 123.2(2) . . ?
O8 C7 C9 123.5(3) . . ?
O8 C7 C6 113.2(3) . . ?
C9 C7 C6 123.3(3) . . ?
C7 O8 H8 109.5 . . ?
C7 C9 C10 126.2(3) . . ?
C7 C9 H9 116.9 . . ?
C10 C9 H9 116.9 . . ?
C9 C10 S11 125.5(3) . 1 ?
C9 C10 S11 125.5(3) . . ?
C9 C10 S12 112.3(3) . . ?
S11 C10 S12 122.2(2) 1 . ?
S11 C10 S12 122.2(2) . . ?
C10 S12 C13 104.31(17) . . ?
S12 C13 H13A 109.5 . . ?
S12 C13 H13B 109.5 . . ?
H13A C13 H13B 109.5 . . ?
S12 C13 H13C 109.5 . . ?
H13A C13 H13C 109.5 . . ?
H13B C13 H13C 109.5 . . ?
C19 C15 C16 108.0(4) . . ?
C19 C15 Fe1 71.9(3) . . ?
C16 C15 Fe1 69.2(3) . . ?
C19 C15 H15 126.0 . . ?
C16 C15 H15 126.0 . . ?
Fe1 C15 H15 126.0 . . ?
C15 C16 C17 106.7(4) . . ?
C15 C16 Fe1 69.6(3) . . ?
C17 C16 Fe1 70.3(2) . . ?
C15 C16 H16 126.6 . . ?
C17 C16 H16 126.6 . . ?
Fe1 C16 H16 126.6 . . ?
C18 C17 C16 106.1(4) . . ?
C18 C17 Fe1 70.6(2) . . ?
C16 C17 Fe1 68.4(2) . . ?
C18 C17 H17 126.9 . . ?
C16 C17 H17 126.9 . . ?
Fe1 C17 H17 126.9 . . ?
C19 C18 C17 109.7(4) . . ?
C19 C18 Fe1 70.7(2) . . ?
C17 C18 Fe1 69.7(2) . . ?
C19 C18 H18 125.2 . . ?
C17 C18 H18 125.2 . . ?
Fe1 C18 H18 125.2 . . ?
C15 C19 C18 109.4(4) . . ?
C15 C19 Fe1 69.2(3) . . ?
C18 C19 Fe1 70.4(2) . . ?
C15 C19 H19 125.3 . . ?
C18 C19 H19 125.3 . . ?
Fe1 C19 H19 125.3 . . ?
C4 C5 C6 107.9(3) . . ?
C4 C5 Fe1 70.2(2) . . ?
C6 C5 Fe1 69.33(19) . . ?
C4 C5 H5 126.0 . . ?
C6 C5 H5 126.0 . . ?
Fe1 C5 H5 126.1 . . ?

loop_
_geom_bond_atom_site_label_1
_geom_bond_atom_site_label_2
_geom_bond_distance
_geom_bond_site_symmetry_2
_geom_bond_publ_flag
Fe1 C16 2.008(4) . ?
Fe1 C15 2.014(4) . ?
Fe1 C17 2.034(4) . ?
Fe1 C6 2.034(3) . ?
Fe1 C5 2.034(3) . ?
Fe1 C2 2.036(3) . ?
Fe1 C3 2.042(4) . ?
Fe1 C18 2.045(4) . ?
Fe1 C4 2.045(4) . ?
Fe1 C19 2.048(4) . ?
C2 C3 1.413(5) . ?
C2 C6 1.439(5) . ?
C2 H2 0.9800 . ?
C3 C4 1.415(5) . ?
C3 H3 0.9800 . ?
C4 C5 1.412(5) . ?
C4 H4 0.9300 . ?
C6 C5 1.436(5) . ?
C6 C7 1.454(5) . ?
C7 O8 1.331(4) . ?
C7 C9 1.373(5) . ?
O8 H8 0.8200 . ?
C9 C10 1.418(5) . ?
C9 H9 0.9300 . ?
C10 S11 1.684(3) 1 ?
C10 S11 1.684(3) . ?
C10 S12 1.744(4) . ?
S12 C13 1.791(3) . ?
C13 H13A 0.9600 . ?
C13 H13B 0.9600 . ?
C13 H13C 0.9600 . ?
C15 C19 1.353(7) . ?
C15 C16 1.415(7) . ?
C15 H15 0.9800 . ?
C16 C17 1.425(6) . ?
C16 H16 0.9800 . ?
C17 C18 1.383(6) . ?
C17 H17 0.9800 . ?
C18 C19 1.363(6) . ?
C18 H18 0.9800 . ?
C19 H19 0.9800 . ?
C5 H5 0.9300 . ?

loop_
_geom_hbond_atom_site_label_D
_geom_hbond_atom_site_label_H
_geom_hbond_atom_site_label_A
_geom_hbond_distance_DH
_geom_hbond_distance_HA
_geom_hbond_distance_DA
_geom_hbond_angle_DHA
_geom_hbond_site_symmetry_A
O8 H8 S11 0.82 2.17 2.920(3) 151.9 1
